data_7123977
loop_
_publ_author_name
'Kumar, Shiv'
'Saunthwal, Rakesh K.'
'Saini, Kapil Mohan'
'Verma, Akhilesh K.'

_publ_section_title
;
 Dual Function of Cabon Tetrachloride: Synthesis of Chlorinated
 Heterocycles.
;
_journal_name_full 'Chemical Communications'
_journal_paper_doi 10.1039/C9CC04746H
_journal_year 2019
_chemical_formula_moiety 'C24 H15 Cl4 N O'
_chemical_formula_sum 'C24 H15 Cl4 N O'
_chemical_formula_weight 475.17
_space_group_crystal_system monoclinic
_space_group_IT_number 14
_space_group_name_Hall '-P 2ybc'
_space_group_name_H-M_alt 'P 1 21/c 1'
_symmetry_space_group_name_Hall '-P 2ybc'
_symmetry_space_group_name_H-M 'P 1 21/c 1'
_atom_sites_solution_hydrogens mixed
_audit_creation_method SHELXL-2016/6
_audit_update_record
;
2019-06-01 deposited with the CCDC.    2019-08-09 downloaded from the CCDC.
;
_cell_angle_alpha 90
_cell_angle_beta 114.895(6)
_cell_angle_gamma 90
_cell_formula_units_Z 4
_cell_length_a 10.0953(5)
_cell_length_b 26.4194(9)
_cell_length_c 8.7916(5)
_cell_measurement_reflns_used 7811
_cell_measurement_temperature 293(2)
_cell_measurement_theta_max 27.7060
_cell_measurement_theta_min 3.8020
_cell_volume 2126.9(2)
_computing_cell_refinement 'CrysAlisPro, Oxford Diffraction Ltd.,'
_computing_data_collection 'CrysAlisPro, Oxford Diffraction Ltd.,'
_computing_data_reduction 'CrysAlisPro, Oxford Diffraction Ltd.,'
_computing_structure_refinement 'SHELXL-2016/6 (Sheldrick, 2016)'
_computing_structure_solution 'SHELXL-2016/6 (Sheldrick, 2016)'
_diffrn_ambient_temperature 293(2)
_diffrn_measured_fraction_theta_full 0.997
_diffrn_measured_fraction_theta_max 0.997
_diffrn_measurement_device_type 'Xcalibur, Sapphire3'
_diffrn_radiation_type MoK\a
_diffrn_radiation_wavelength 0.71073
_diffrn_reflns_av_R_equivalents 0.0428
_diffrn_reflns_av_unetI/netI 0.0251
_diffrn_reflns_Laue_measured_fraction_full 0.997
_diffrn_reflns_Laue_measured_fraction_max 0.997
_diffrn_reflns_limit_h_max 11
_diffrn_reflns_limit_h_min -11
_diffrn_reflns_limit_k_max 31
_diffrn_reflns_limit_k_min -31
_diffrn_reflns_limit_l_max 10
_diffrn_reflns_limit_l_min -10
_diffrn_reflns_number 26358
_diffrn_reflns_point_group_measured_fraction_full 0.997
_diffrn_reflns_point_group_measured_fraction_max 0.997
_diffrn_reflns_theta_full 24.995
_diffrn_reflns_theta_max 24.995
_diffrn_reflns_theta_min 3.447
_exptl_absorpt_coefficient_mu 0.573
_exptl_crystal_colour YELLOW
_exptl_crystal_density_diffrn 1.484
_exptl_crystal_description NEEDLE
_exptl_crystal_F_000 968
_refine_diff_density_max 0.196
_refine_diff_density_min -0.304
_refine_diff_density_rms 0.043
_refine_ls_extinction_method none
_refine_ls_goodness_of_fit_ref 1.010
_refine_ls_hydrogen_treatment mixed
_refine_ls_matrix_type full
_refine_ls_number_parameters 275
_refine_ls_number_reflns 3733
_refine_ls_number_restraints 0
_refine_ls_restrained_S_all 1.010
_refine_ls_R_factor_all 0.0488
_refine_ls_R_factor_gt 0.0417
_refine_ls_shift/su_max 0.001
_refine_ls_shift/su_mean 0.000
_refine_ls_structure_factor_coef Fsqd
_refine_ls_weighting_details 'w=1/[\s^2^(Fo^2^)+(0.0396P)^2^+1.6848P] where P=(Fo^2^+2Fc^2^)/3'
_refine_ls_weighting_scheme calc
_refine_ls_wR_factor_gt 0.0946
_refine_ls_wR_factor_ref 0.0985
_reflns_Friedel_coverage 0.000
_reflns_number_gt 3302
_reflns_number_total 3733
_reflns_threshold_expression 'I > 2\s(I)'
_cod_data_source_file c9cc04746h2.cif
_cod_data_source_block shelx
_cod_database_code 7123977
_shelx_shelxl_version_number 2016/6
_shelx_space_group_comment
;
The symmetry employed for this shelxl refinement is uniquely defined
by the following loop, which should always be used as a source of
symmetry information in preference to the above space-group names.
They are only intended as comments.
;

loop_
_space_group_symop_operation_xyz
'x, y, z'
'-x, y+1/2, -z+1/2'
'-x, -y, -z'
'x, -y-1/2, z-1/2'

loop_
_atom_site_label
_atom_site_type_symbol
_atom_site_fract_x
_atom_site_fract_y
_atom_site_fract_z
_atom_site_U_iso_or_equiv
_atom_site_adp_type
_atom_site_occupancy
_atom_site_site_symmetry_order
_atom_site_calc_flag
_atom_site_refinement_flags_posn
_atom_site_refinement_flags_adp
Cl1 Cl 0.83544(8) 0.66432(3) 0.43143(9) 0.05119(19) Uani 1 1 d . .
Cl2 Cl 1.09478(7) 0.65112(3) 0.73655(10) 0.0568(2) Uani 1 1 d . .
Cl4 Cl 0.51699(8) 0.53989(3) 0.24983(8) 0.0534(2) Uani 1 1 d . .
Cl3 Cl 0.88061(8) 0.72488(2) 0.72019(10) 0.0567(2) Uani 1 1 d . .
O1 O 0.79101(17) 0.49827(6) 0.5229(2) 0.0385(4) Uani 1 1 d . .
N1 N 0.67106(19) 0.63240(7) 0.6505(2) 0.0316(4) Uani 1 1 d . .
C19 C 0.9723(2) 0.53309(8) 0.7565(3) 0.0330(5) Uani 1 1 d . .
C8 C 0.6084(2) 0.63609(9) 0.7696(3) 0.0330(5) Uani 1 1 d . .
C7 C 0.5757(2) 0.61136(8) 0.4928(3) 0.0313(5) Uani 1 1 d . .
C16 C 0.7535(2) 0.54662(8) 0.5453(3) 0.0332(5) Uani 1 1 d . .
C14 C 0.8290(2) 0.62292(8) 0.7176(3) 0.0313(5) Uani 1 1 d . .
C17 C 0.6157(2) 0.56834(9) 0.4413(3) 0.0340(5) Uani 1 1 d . .
C15 C 0.8572(2) 0.56988(8) 0.6793(3) 0.0316(5) Uani 1 1 d . .
C1 C 0.4427(2) 0.64168(9) 0.3978(3) 0.0351(5) Uani 1 1 d . .
C20 C 0.9271(3) 0.49061(9) 0.6532(3) 0.0356(5) Uani 1 1 d . .
C24 C 1.1049(3) 0.53120(10) 0.8979(3) 0.0411(6) Uani 1 1 d . .
H24 H 1.138689 0.558849 0.969470 0.049 Uiso 1 1 calc R U
C9 C 0.5008(3) 0.60222(10) 0.7620(3) 0.0408(6) Uani 1 1 d . .
H9 H 0.471311 0.576688 0.681744 0.049 Uiso 1 1 calc R U
C13 C 0.6530(3) 0.67348(10) 0.8926(3) 0.0431(6) Uani 1 1 d . .
H13 H 0.725929 0.696227 0.900346 0.052 Uiso 1 1 calc R U
C21 C 1.0067(3) 0.44683(10) 0.6790(4) 0.0456(6) Uani 1 1 d . .
H21 H 0.974215 0.419503 0.605858 0.055 Uiso 1 1 calc R U
C2 C 0.3060(3) 0.61981(11) 0.3143(3) 0.0456(6) Uani 1 1 d . .
H2 H 0.294563 0.585086 0.321238 0.055 Uiso 1 1 calc R U
C23 C 1.1849(3) 0.48660(10) 0.9286(4) 0.0502(7) Uani 1 1 d . .
H23 H 1.272166 0.484154 1.024296 0.060 Uiso 1 1 calc R U
C18 C 0.9051(3) 0.66363(9) 0.6535(3) 0.0381(6) Uani 1 1 d . .
C10 C 0.4377(3) 0.60626(12) 0.8726(4) 0.0528(7) Uani 1 1 d . .
H10 H 0.365221 0.583494 0.866112 0.063 Uiso 1 1 calc R U
C12 C 0.5883(3) 0.67658(11) 1.0031(3) 0.0517(7) Uani 1 1 d . .
H12 H 0.618543 0.701434 1.085656 0.062 Uiso 1 1 calc R U
C22 C 1.1381(3) 0.44569(10) 0.8204(4) 0.0525(7) Uani 1 1 d . .
H22 H 1.196181 0.416862 0.843105 0.063 Uiso 1 1 calc R U
C6 C 0.4560(3) 0.69360(10) 0.3873(4) 0.0516(7) Uani 1 1 d . .
H6 H 0.546165 0.709002 0.445731 0.062 Uiso 1 1 calc R U
C11 C 0.4802(3) 0.64352(12) 0.9925(4) 0.0545(8) Uani 1 1 d . .
H11 H 0.435940 0.646307 1.066027 0.065 Uiso 1 1 calc R U
C3 C 0.1869(3) 0.64960(12) 0.2207(4) 0.0569(8) Uani 1 1 d . .
H3 H 0.095397 0.634742 0.166048 0.068 Uiso 1 1 calc R U
C4 C 0.2020(3) 0.70075(13) 0.2074(4) 0.0669(9) Uani 1 1 d . .
H4 H 0.121645 0.720436 0.142288 0.080 Uiso 1 1 calc R U
C5 C 0.3365(3) 0.72260(11) 0.2909(4) 0.0704(10) Uani 1 1 d . .
H5 H 0.347269 0.757309 0.282430 0.084 Uiso 1 1 calc R U
H14 H 0.871(3) 0.6284(9) 0.837(3) 0.036(6) Uiso 1 1 d . .

loop_
_atom_site_aniso_label
_atom_site_aniso_U_11
_atom_site_aniso_U_22
_atom_site_aniso_U_33
_atom_site_aniso_U_23
_atom_site_aniso_U_13
_atom_site_aniso_U_12
Cl1 0.0588(4) 0.0478(4) 0.0511(4) 0.0078(3) 0.0272(3) -0.0021(3)
Cl2 0.0312(3) 0.0500(4) 0.0842(5) 0.0053(4) 0.0195(3) -0.0036(3)
Cl4 0.0545(4) 0.0448(4) 0.0422(4) -0.0121(3) 0.0021(3) 0.0013(3)
Cl3 0.0616(4) 0.0285(3) 0.0853(5) -0.0100(3) 0.0362(4) -0.0063(3)
O1 0.0396(9) 0.0270(8) 0.0432(10) -0.0033(7) 0.0120(8) 0.0017(7)
N1 0.0259(9) 0.0329(10) 0.0330(10) -0.0034(8) 0.0095(8) 0.0005(8)
C19 0.0312(12) 0.0298(12) 0.0392(13) 0.0027(10) 0.0159(10) 0.0002(9)
C8 0.0328(12) 0.0322(12) 0.0337(12) 0.0037(10) 0.0136(10) 0.0074(10)
C7 0.0288(11) 0.0300(12) 0.0330(12) -0.0006(10) 0.0109(10) -0.0024(9)
C16 0.0363(12) 0.0248(11) 0.0369(13) 0.0010(10) 0.0140(11) 0.0014(9)
C14 0.0290(11) 0.0298(12) 0.0314(12) -0.0025(10) 0.0093(10) 0.0004(9)
C17 0.0323(12) 0.0317(12) 0.0326(12) -0.0018(10) 0.0084(10) -0.0040(10)
C15 0.0297(12) 0.0294(12) 0.0351(12) 0.0024(10) 0.0131(10) 0.0002(9)
C1 0.0311(12) 0.0385(13) 0.0334(12) -0.0011(10) 0.0112(10) 0.0014(10)
C20 0.0341(12) 0.0293(12) 0.0423(13) 0.0039(10) 0.0149(11) 0.0010(10)
C24 0.0338(13) 0.0377(14) 0.0469(15) 0.0015(11) 0.0122(11) -0.0008(11)
C9 0.0415(14) 0.0377(13) 0.0420(14) 0.0019(11) 0.0164(11) 0.0000(11)
C13 0.0481(15) 0.0394(14) 0.0426(14) -0.0024(12) 0.0198(12) 0.0010(12)
C21 0.0475(15) 0.0326(13) 0.0577(16) -0.0024(12) 0.0231(13) 0.0041(11)
C2 0.0352(13) 0.0479(15) 0.0499(15) 0.0028(12) 0.0140(12) -0.0006(11)
C23 0.0346(14) 0.0474(16) 0.0579(17) 0.0066(14) 0.0090(13) 0.0056(12)
C18 0.0332(12) 0.0283(12) 0.0502(15) -0.0028(11) 0.0151(11) -0.0004(10)
C10 0.0475(16) 0.0601(18) 0.0583(18) 0.0131(15) 0.0296(14) 0.0012(14)
C12 0.0677(19) 0.0501(16) 0.0373(14) -0.0017(12) 0.0221(14) 0.0123(14)
C22 0.0419(15) 0.0398(15) 0.073(2) 0.0099(14) 0.0212(14) 0.0131(12)
C6 0.0398(14) 0.0371(14) 0.0612(18) -0.0070(13) 0.0050(13) 0.0028(11)
C11 0.0630(18) 0.0628(19) 0.0505(16) 0.0156(15) 0.0364(15) 0.0202(15)
C3 0.0326(14) 0.069(2) 0.0570(18) -0.0052(15) 0.0070(13) 0.0026(13)
C4 0.0457(17) 0.064(2) 0.071(2) 0.0004(17) 0.0049(15) 0.0226(15)
C5 0.0579(19) 0.0385(16) 0.090(2) -0.0030(16) 0.0071(18) 0.0128(14)

loop_
_atom_type_symbol
_atom_type_description
_atom_type_scat_dispersion_real
_atom_type_scat_dispersion_imag
_atom_type_scat_source
C C 0.0033 0.0016 'International Tables Vol C Tables 4.2.6.8 and 6.1.1.4'
H H 0.0000 0.0000 'International Tables Vol C Tables 4.2.6.8 and 6.1.1.4'
N N 0.0061 0.0033 'International Tables Vol C Tables 4.2.6.8 and 6.1.1.4'
Cl Cl 0.1484 0.1585 'International Tables Vol C Tables 4.2.6.8 and 6.1.1.4'
O O 0.0106 0.0060 'International Tables Vol C Tables 4.2.6.8 and 6.1.1.4'

loop_
_geom_angle_atom_site_label_1
_geom_angle_atom_site_label_2
_geom_angle_atom_site_label_3
_geom_angle
C16 O1 C20 104.80(17)
C7 N1 C8 114.28(17)
C7 N1 C14 119.83(18)
C8 N1 C14 117.09(18)
C24 C19 C20 118.7(2)
C24 C19 C15 136.3(2)
C20 C19 C15 105.0(2)
C9 C8 C13 119.1(2)
C9 C8 N1 119.8(2)
C13 C8 N1 121.1(2)
C17 C7 N1 118.8(2)
C17 C7 C1 126.5(2)
N1 C7 C1 114.69(19)
C15 C16 O1 112.9(2)
C15 C16 C17 124.5(2)
O1 C16 C17 122.5(2)
N1 C14 C15 110.27(18)
N1 C14 C18 110.74(18)
C15 C14 C18 113.31(19)
N1 C14 H14 108.6(14)
C15 C14 H14 110.3(14)
C18 C14 H14 103.3(14)
C7 C17 C16 118.3(2)
C7 C17 Cl4 124.34(18)
C16 C17 Cl4 117.23(17)
C16 C15 C19 106.2(2)
C16 C15 C14 118.1(2)
C19 C15 C14 135.7(2)
C6 C1 C2 118.7(2)
C6 C1 C7 118.8(2)
C2 C1 C7 122.4(2)
C21 C20 O1 124.6(2)
C21 C20 C19 124.3(2)
O1 C20 C19 111.08(19)
C23 C24 C19 117.7(2)
C23 C24 H24 121.1
C19 C24 H24 121.1
C10 C9 C8 120.2(2)
C10 C9 H9 119.9
C8 C9 H9 119.9
C12 C13 C8 119.6(3)
C12 C13 H13 120.2
C8 C13 H13 120.2
C20 C21 C22 116.1(2)
C20 C21 H21 121.9
C22 C21 H21 121.9
C3 C2 C1 120.0(3)
C3 C2 H2 120.0
C1 C2 H2 120.0
C22 C23 C24 121.8(2)
C22 C23 H23 119.1
C24 C23 H23 119.1
C14 C18 Cl2 109.54(16)
C14 C18 Cl3 110.59(17)
Cl2 C18 Cl3 108.15(13)
C14 C18 Cl1 112.15(16)
Cl2 C18 Cl1 108.34(14)
Cl3 C18 Cl1 107.95(13)
C11 C10 C9 120.8(3)
C11 C10 H10 119.6
C9 C10 H10 119.6
C11 C12 C13 120.9(3)
C11 C12 H12 119.6
C13 C12 H12 119.6
C23 C22 C21 121.3(2)
C23 C22 H22 119.3
C21 C22 H22 119.3
C5 C6 C1 120.5(3)
C5 C6 H6 119.8
C1 C6 H6 119.8
C10 C11 C12 119.4(3)
C10 C11 H11 120.3
C12 C11 H11 120.3
C4 C3 C2 120.8(3)
C4 C3 H3 119.6
C2 C3 H3 119.6
C5 C4 C3 119.4(3)
C5 C4 H4 120.3
C3 C4 H4 120.3
C4 C5 C6 120.6(3)
C4 C5 H5 119.7
C6 C5 H5 119.7

loop_
_geom_bond_atom_site_label_1
_geom_bond_atom_site_label_2
_geom_bond_distance
Cl1 C18 1.775(3)
Cl2 C18 1.769(2)
Cl4 C17 1.726(2)
Cl3 C18 1.774(2)
O1 C16 1.370(3)
O1 C20 1.385(3)
N1 C7 1.426(3)
N1 C8 1.436(3)
N1 C14 1.470(3)
C19 C24 1.393(3)
C19 C20 1.394(3)
C19 C15 1.446(3)
C8 C9 1.387(3)
C8 C13 1.392(3)
C7 C17 1.347(3)
C7 C1 1.483(3)
C16 C15 1.350(3)
C16 C17 1.425(3)
C14 C15 1.496(3)
C14 C18 1.558(3)
C14 H14 0.96(2)
C1 C6 1.385(4)
C1 C2 1.387(3)
C20 C21 1.371(3)
C24 C23 1.389(4)
C24 H24 0.9300
C9 C10 1.372(4)
C9 H9 0.9300
C13 C12 1.383(4)
C13 H13 0.9300
C21 C22 1.385(4)
C21 H21 0.9300
C2 C3 1.382(4)
C2 H2 0.9300
C23 C22 1.385(4)
C23 H23 0.9300
C10 C11 1.373(4)
C10 H10 0.9300
C12 C11 1.370(4)
C12 H12 0.9300
C22 H22 0.9300
C6 C5 1.378(4)
C6 H6 0.9300
C11 H11 0.9300
C3 C4 1.370(4)
C3 H3 0.9300
C4 C5 1.370(4)
C4 H4 0.9300
C5 H5 0.9300
